data_2235973
loop_
_publ_author_name
'Fun, Hoong-Kun'
'Quah, Ching Kheng'
'Nayak, Prakash S.'
'Narayana, B.'
'Sarojini, B. K.'

_publ_section_title
;
 2-(4-Bromophenyl)-<i>N</i>-(3-chloro-4-fluorophenyl)acetamide
;
_journal_coeditor_code RZ2791
_journal_issue 8
_journal_name_full 'Acta Crystallographica Section E'
_journal_page_first o2558
_journal_paper_doi 10.1107/S1600536812032977
_journal_volume 68
_journal_year 2012
_chemical_formula_iupac 'C14 H10 Br Cl F N O'
_chemical_formula_moiety 'C14 H10 Br Cl F N O'
_chemical_formula_sum 'C14 H10 Br Cl F N O'
_chemical_formula_weight 342.59
_chemical_name_systematic
;
2-(4-Bromophenyl)-<i>N</i>-(3-chloro-4-fluorophenyl)acetamide
;
_space_group_IT_number 19
_symmetry_cell_setting orthorhombic
_symmetry_space_group_name_Hall 'P 2ac 2ab'
_symmetry_space_group_name_H-M 'P 21 21 21'
_atom_sites_solution_hydrogens geom
_atom_sites_solution_primary direct
_atom_sites_solution_secondary difmap
_audit_creation_method SHELXL-97
_cell_angle_alpha 90.00
_cell_angle_beta 90.00
_cell_angle_gamma 90.00
_cell_formula_units_Z 4
_cell_length_a 4.9120(5)
_cell_length_b 6.3131(6)
_cell_length_c 42.517(4)
_cell_measurement_reflns_used 4232
_cell_measurement_temperature 100
_cell_measurement_theta_max 31.75
_cell_measurement_theta_min 3.53
_cell_volume 1318.4(2)
_computing_cell_refinement 'SAINT (Bruker, 2009)'
_computing_data_collection 'APEX2 (Bruker, 2009)'
_computing_data_reduction 'SAINT (Bruker, 2009)'
_computing_molecular_graphics 'SHELXTL (Sheldrick, 2008)'
_computing_publication_material 'SHELXTL (Sheldrick, 2008) and PLATON (Spek, 2009)'
_computing_structure_refinement 'SHELXTL (Sheldrick, 2008)'
_computing_structure_solution 'SHELXTL (Sheldrick, 2008)'
_diffrn_ambient_temperature 100
_diffrn_measured_fraction_theta_full 0.990
_diffrn_measured_fraction_theta_max 0.990
_diffrn_measurement_device_type
;
Bruker SMART APEXII DUO CCD area-detector
;
_diffrn_measurement_method '\f and \w scans'
_diffrn_radiation_monochromator graphite
_diffrn_radiation_source 'fine-focus sealed tube'
_diffrn_radiation_type MoK\a
_diffrn_radiation_wavelength 0.71073
_diffrn_reflns_av_R_equivalents 0.0319
_diffrn_reflns_av_sigmaI/netI 0.0648
_diffrn_reflns_limit_h_max 7
_diffrn_reflns_limit_h_min -7
_diffrn_reflns_limit_k_max 9
_diffrn_reflns_limit_k_min -9
_diffrn_reflns_limit_l_max 63
_diffrn_reflns_limit_l_min -46
_diffrn_reflns_number 10866
_diffrn_reflns_theta_full 32.50
_diffrn_reflns_theta_max 32.50
_diffrn_reflns_theta_min 3.26
_diffrn_standards_number 0
_exptl_absorpt_coefficient_mu 3.322
_exptl_absorpt_correction_T_max 0.8056
_exptl_absorpt_correction_T_min 0.4397
_exptl_absorpt_correction_type multi-scan
_exptl_absorpt_process_details '(<i>SADABS</i>; Bruker, 2009)'
_exptl_crystal_colour colourless
_exptl_crystal_density_diffrn 1.726
_exptl_crystal_density_method 'not measured'
_exptl_crystal_description plate
_exptl_crystal_F_000 680
_exptl_crystal_size_max 0.296
_exptl_crystal_size_mid 0.174
_exptl_crystal_size_min 0.068
_refine_diff_density_max 0.856
_refine_diff_density_min -1.819
_refine_ls_abs_structure_details 'Flack (1983), 1929 Friedel pairs'
_refine_ls_abs_structure_Flack 0.065(14)
_refine_ls_extinction_method none
_refine_ls_goodness_of_fit_ref 1.149
_refine_ls_hydrogen_treatment constr
_refine_ls_matrix_type full
_refine_ls_number_parameters 173
_refine_ls_number_reflns 4737
_refine_ls_number_restraints 0
_refine_ls_restrained_S_all 1.149
_refine_ls_R_factor_all 0.0599
_refine_ls_R_factor_gt 0.0544
_refine_ls_shift/su_max 0.001
_refine_ls_shift/su_mean 0.001
_refine_ls_structure_factor_coef Fsqd
_refine_ls_weighting_details 'calc w=1/[\s^2^(Fo^2^)+(0.0038P)^2^+3.9457P] where P=(Fo^2^+2Fc^2^)/3'
_refine_ls_weighting_scheme calc
_refine_ls_wR_factor_gt 0.1184
_refine_ls_wR_factor_ref 0.1201
_reflns_number_gt 4358
_reflns_number_total 4737
_reflns_threshold_expression I>2\s(I)
_cod_data_source_file rz2791.cif
_cod_data_source_block I
_cod_database_code 2235973
_cod_database_fobs_code 2235973

loop_
_symmetry_equiv_pos_as_xyz
'x, y, z'
'-x+1/2, -y, z+1/2'
'-x, y+1/2, -z+1/2'
'x+1/2, -y+1/2, -z'

loop_
_atom_site_type_symbol
_atom_site_label
_atom_site_fract_x
_atom_site_fract_y
_atom_site_fract_z
_atom_site_U_iso_or_equiv
_atom_site_adp_type
_atom_site_calc_flag
_atom_site_refinement_flags
_atom_site_occupancy
_atom_site_symmetry_multiplicity
Br Br1 0.05032(9) 1.14272(6) 0.026647(9) 0.01959(9) Uani d . 1 1
Cl Cl1 1.2503(4) -0.31406(18) 0.19870(3) 0.0379(3) Uani d . 1 1
F F1 0.8185(7) -0.1764(6) 0.24039(7) 0.0389(8) Uani d . 1 1
O O1 0.5500(7) 0.4407(5) 0.12674(7) 0.0216(5) Uani d . 1 1
N N1 0.9909(6) 0.3622(6) 0.13959(7) 0.0183(6) Uani d . 1 1
H H1N1 1.1678 0.3812 0.1374 0.022 Uiso d R 1 1
C C1 0.6150(9) 0.9292(7) 0.09204(10) 0.0206(8) Uani d . 1 1
H H1A 0.6939 0.9808 0.1110 0.025 Uiso calc R 1 1
C C2 0.4185(9) 1.0515(6) 0.07644(9) 0.0195(8) Uani d . 1 1
H H2A 0.3622 1.1843 0.0847 0.023 Uiso calc R 1 1
C C3 0.3096(8) 0.9750(6) 0.04902(9) 0.0158(7) Uani d . 1 1
C C4 0.3851(9) 0.7798(6) 0.03669(10) 0.0185(7) Uani d . 1 1
H H4A 0.3046 0.7284 0.0179 0.022 Uiso calc R 1 1
C C5 0.5801(9) 0.6617(6) 0.05240(9) 0.0189(7) Uani d . 1 1
H H5A 0.6354 0.5291 0.0440 0.023 Uiso calc R 1 1
C C6 0.6964(9) 0.7335(6) 0.08025(10) 0.0182(7) Uani d . 1 1
C C7 0.9099(8) 0.6042(6) 0.09676(10) 0.0204(8) Uani d . 1 1
H H7A 1.0466 0.7010 0.1061 0.025 Uiso calc R 1 1
H H7B 1.0043 0.5142 0.0811 0.025 Uiso calc R 1 1
C C8 0.7943(8) 0.4641(6) 0.12252(9) 0.0157(7) Uani d . 1 1
C C9 0.9335(9) 0.2242(6) 0.16520(9) 0.0179(7) Uani d . 1 1
C C10 0.7350(10) 0.2685(8) 0.18765(11) 0.0268(9) Uani d . 1 1
H H10A 0.6262 0.3923 0.1858 0.032 Uiso calc R 1 1
C C11 0.6968(10) 0.1312(10) 0.21275(11) 0.0320(10) Uani d . 1 1
H H11A 0.5588 0.1590 0.2279 0.038 Uiso calc R 1 1
C C12 0.8580(11) -0.0440(8) 0.21570(11) 0.0275(9) Uani d . 1 1
C C13 1.0540(12) -0.0902(6) 0.19399(9) 0.0228(8) Uani d . 1 1
C C14 1.0956(9) 0.0427(7) 0.16824(9) 0.0211(8) Uani d . 1 1
H H14A 1.2313 0.0108 0.1530 0.025 Uiso calc R 1 1

loop_
_atom_site_aniso_label
_atom_site_aniso_U_11
_atom_site_aniso_U_22
_atom_site_aniso_U_33
_atom_site_aniso_U_12
_atom_site_aniso_U_13
_atom_site_aniso_U_23
Br1 0.01688(15) 0.01907(14) 0.02281(16) 0.00264(16) 0.00107(16) 0.00387(15)
Cl1 0.0564(9) 0.0216(5) 0.0357(6) 0.0089(5) -0.0016(6) -0.0003(4)
F1 0.0354(18) 0.0496(19) 0.0316(14) -0.0056(16) 0.0028(13) 0.0207(14)
O1 0.0082(11) 0.0314(13) 0.0253(13) -0.0002(14) 0.0008(13) 0.0045(11)
N1 0.0022(14) 0.0290(14) 0.0236(14) -0.0016(13) 0.0004(10) 0.0048(14)
C1 0.020(2) 0.0221(16) 0.0193(17) -0.0013(15) 0.0019(15) -0.0015(14)
C2 0.017(2) 0.0183(15) 0.0229(17) 0.0020(16) 0.0024(16) -0.0017(13)
C3 0.0116(17) 0.0151(14) 0.0206(17) -0.0001(13) 0.0018(14) 0.0030(12)
C4 0.0139(18) 0.0213(16) 0.0202(16) 0.0035(14) -0.0002(14) -0.0024(13)
C5 0.0202(19) 0.0135(14) 0.0231(16) 0.0030(16) -0.0007(15) -0.0006(13)
C6 0.0142(18) 0.0204(16) 0.0200(18) 0.0003(15) 0.0013(15) 0.0015(14)
C7 0.0114(19) 0.0263(19) 0.0235(17) 0.0004(14) 0.0028(14) 0.0065(14)
C8 0.0067(15) 0.0216(16) 0.0187(17) -0.0004(14) -0.0027(13) -0.0020(13)
C9 0.0082(15) 0.0261(16) 0.0194(16) -0.0035(16) -0.0021(16) 0.0007(13)
C10 0.018(2) 0.038(2) 0.025(2) 0.0064(19) 0.0039(17) 0.0044(17)
C11 0.019(2) 0.051(3) 0.026(2) 0.009(2) 0.0075(17) 0.011(2)
C12 0.027(2) 0.033(2) 0.023(2) -0.007(2) -0.0017(18) 0.0093(17)
C13 0.027(2) 0.0179(15) 0.0234(17) -0.0008(18) -0.0069(19) -0.0003(12)
C14 0.018(2) 0.0259(18) 0.0190(17) 0.0000(16) 0.0040(15) -0.0017(14)

loop_
_atom_type_symbol
_atom_type_description
_atom_type_scat_dispersion_real
_atom_type_scat_dispersion_imag
_atom_type_scat_source
C C 0.0033 0.0016 'International Tables Vol C Tables 4.2.6.8 and 6.1.1.4'
H H 0.0000 0.0000 'International Tables Vol C Tables 4.2.6.8 and 6.1.1.4'
N N 0.0061 0.0033 'International Tables Vol C Tables 4.2.6.8 and 6.1.1.4'
O O 0.0106 0.0060 'International Tables Vol C Tables 4.2.6.8 and 6.1.1.4'
F F 0.0171 0.0103 'International Tables Vol C Tables 4.2.6.8 and 6.1.1.4'
Cl Cl 0.1484 0.1585 'International Tables Vol C Tables 4.2.6.8 and 6.1.1.4'
Br Br -0.2901 2.4595 'International Tables Vol C Tables 4.2.6.8 and 6.1.1.4'

loop_
_geom_angle_atom_site_label_1
_geom_angle_atom_site_label_2
_geom_angle_atom_site_label_3
_geom_angle
C8 N1 C9 123.6(3)
C8 N1 H1N1 125.0
C9 N1 H1N1 111.2
C6 C1 C2 121.1(4)
C6 C1 H1A 119.5
C2 C1 H1A 119.5
C3 C2 C1 118.5(4)
C3 C2 H2A 120.8
C1 C2 H2A 120.8
C2 C3 C4 122.0(4)
C2 C3 Br1 119.2(3)
C4 C3 Br1 118.8(3)
C5 C4 C3 118.7(4)
C5 C4 H4A 120.7
C3 C4 H4A 120.7
C4 C5 C6 121.3(4)
C4 C5 H5A 119.4
C6 C5 H5A 119.4
C5 C6 C1 118.6(4)
C5 C6 C7 120.5(4)
C1 C6 C7 120.9(4)
C6 C7 C8 113.1(3)
C6 C7 H7A 109.0
C8 C7 H7A 109.0
C6 C7 H7B 109.0
C8 C7 H7B 109.0
H7A C7 H7B 107.8
O1 C8 N1 123.9(4)
O1 C8 C7 122.9(4)
N1 C8 C7 113.1(3)
C10 C9 C14 119.9(4)
C10 C9 N1 122.7(4)
C14 C9 N1 117.3(4)
C11 C10 C9 119.8(4)
C11 C10 H10A 120.1
C9 C10 H10A 120.1
C12 C11 C10 119.9(4)
C12 C11 H11A 120.1
C10 C11 H11A 120.1
F1 C12 C13 119.5(4)
F1 C12 C11 119.2(5)
C13 C12 C11 121.3(4)
C12 C13 C14 120.4(4)
C12 C13 Cl1 119.4(3)
C14 C13 Cl1 120.2(4)
C13 C14 C9 118.7(4)
C13 C14 H14A 120.6
C9 C14 H14A 120.6

loop_
_geom_bond_atom_site_label_1
_geom_bond_atom_site_label_2
_geom_bond_distance
Br1 C3 1.910(4)
Cl1 C13 1.723(4)
F1 C12 1.356(5)
O1 C8 1.222(5)
N1 C8 1.369(5)
N1 C9 1.423(5)
N1 H1N1 0.8825
C1 C6 1.392(6)
C1 C2 1.403(6)
C1 H1A 0.9500
C2 C3 1.371(6)
C2 H2A 0.9500
C3 C4 1.390(5)
C4 C5 1.385(6)
C4 H4A 0.9500
C5 C6 1.391(6)
C5 H5A 0.9500
C6 C7 1.503(6)
C7 C8 1.518(6)
C7 H7A 0.9900
C7 H7B 0.9900
C9 C10 1.393(6)
C9 C14 1.401(6)
C10 C11 1.388(7)
C10 H10A 0.9500
C11 C12 1.366(7)
C11 H11A 0.9500
C12 C13 1.365(7)
C13 C14 1.395(6)
C14 H14A 0.9500

loop_
_geom_hbond_atom_site_label_D
_geom_hbond_atom_site_label_H
_geom_hbond_atom_site_label_A
_geom_hbond_site_symmetry_A
_geom_hbond_distance_DH
_geom_hbond_distance_HA
_geom_hbond_distance_DA
_geom_hbond_angle_DHA
_geom_hbond_publ_flag
N1 H1N1 O1 1_655 0.8800 1.9700 2.844(5) 172.00 yes
C2 H2A O1 1_565 0.9500 2.5800 3.321(5) 135.00 yes
C10 H10A Cl1 1_465 0.9500 2.6700 3.583(5) 160.00 yes
C11 H11A F1 3_655 0.9500 2.5200 3.443(6) 165.00 yes

loop_
_geom_torsion_atom_site_label_1
_geom_torsion_atom_site_label_2
_geom_torsion_atom_site_label_3
_geom_torsion_atom_site_label_4
_geom_torsion
C6 C1 C2 C3 -0.7(6)
C1 C2 C3 C4 1.1(6)
C1 C2 C3 Br1 -178.0(3)
C2 C3 C4 C5 -1.2(6)
Br1 C3 C4 C5 177.8(3)
C3 C4 C5 C6 1.1(6)
C4 C5 C6 C1 -0.7(6)
C4 C5 C6 C7 -179.3(4)
C2 C1 C6 C5 0.5(6)
C2 C1 C6 C7 179.1(4)
C5 C6 C7 C8 -95.2(5)
C1 C6 C7 C8 86.3(5)
C9 N1 C8 O1 -2.9(6)
C9 N1 C8 C7 179.2(4)
C6 C7 C8 O1 8.2(6)
C6 C7 C8 N1 -174.0(3)
C8 N1 C9 C10 -41.6(6)
C8 N1 C9 C14 141.6(4)
C14 C9 C10 C11 -0.7(7)
N1 C9 C10 C11 -177.4(4)
C9 C10 C11 C12 1.5(8)
C10 C11 C12 F1 179.8(5)
C10 C11 C12 C13 -1.4(8)
F1 C12 C13 C14 179.3(4)
C11 C12 C13 C14 0.5(8)
F1 C12 C13 Cl1 -0.8(6)
C11 C12 C13 Cl1 -179.6(4)
C12 C13 C14 C9 0.2(7)
Cl1 C13 C14 C9 -179.6(3)
C10 C9 C14 C13 -0.1(6)
N1 C9 C14 C13 176.7(4)

loop_
_cod_related_entry_id
_cod_related_entry_database
_cod_related_entry_code
1 ChemSpider 772341
